data_2244174
loop_
_publ_author_name
'Naeem, Marilyn'
'Bauer, Barbara E.'
'Chadeayne, Andrew R.'
'Golen, James A.'
'Manke, David R.'

_publ_section_title
;
 The methanol and ethanol solvates of
 4-glutarato-<i>N</i>,<i>N</i>-diisopropyltryptamine
;
_journal_coeditor_code ZN2023
_journal_issue 10
_journal_name_full 'Acta Crystallographica Section E'
_journal_page_first
;
;
_journal_paper_doi 10.1107/S2056989022009094
_journal_volume 78
_journal_year 2022
_chemical_formula_iupac 'C21 H30 N2 O4, C H4 O'
_chemical_formula_moiety 'C21 H30 N2 O4, C H4 O'
_chemical_formula_sum 'C22 H34 N2 O5'
_chemical_formula_weight 406.51
_chemical_name_systematic
'5-[(3-{2-[Bis(propan-2-yl)azaniumyl]ethyl}-1<i>H</i>-indol-4-yl)oxy]-5-oxopentanoate methanol monosolvate'
_space_group_crystal_system monoclinic
_space_group_IT_number 14
_space_group_name_Hall '-P 2ybc'
_space_group_name_H-M_alt 'P 1 21/c 1'
_atom_sites_solution_hydrogens mixed
_audit_creation_method
;
Olex2 1.5
(compiled 2022.04.07 svn.rca3783a0 for OlexSys, GUI svn.r6498)
;
_cell_angle_alpha 90
_cell_angle_beta 92.484(2)
_cell_angle_gamma 90
_cell_formula_units_Z 4
_cell_length_a 7.9531(5)
_cell_length_b 13.4224(7)
_cell_length_c 21.2015(11)
_cell_measurement_reflns_used 9859
_cell_measurement_temperature 297(2)
_cell_measurement_theta_max 25.58
_cell_measurement_theta_min 2.98
_cell_volume 2261.1(2)
_computing_cell_refinement
;
SAINT (Bruker, 2021)
;
_computing_data_collection
;
APEX4 (Bruker, 2021)
;
_computing_data_reduction
;
SAINT (Bruker, 2021)
;
_computing_molecular_graphics
;
<i>OLEX2</i> (Dolomanov <i>et al.</i>,  2009)
;
_computing_publication_material
;
publCIF (Westrip, 2010)
;
_computing_structure_refinement
;
SHELXL2018 (Sheldrick, 2015b)
;
_computing_structure_solution
;
SHELXT2014 (Sheldrick, 2015a)
;
_diffrn_ambient_temperature 297.15
_diffrn_measured_fraction_theta_full 0.997
_diffrn_measured_fraction_theta_max 0.997
_diffrn_measurement_device_type 'Bruker D8 Venture CMOS'
_diffrn_measurement_method '\f and \w scans'
_diffrn_radiation_type MoK\a
_diffrn_radiation_wavelength 0.71073
_diffrn_reflns_av_R_equivalents 0.0386
_diffrn_reflns_av_unetI/netI 0.0144
_diffrn_reflns_limit_h_max 9
_diffrn_reflns_limit_h_min -9
_diffrn_reflns_limit_k_max 16
_diffrn_reflns_limit_k_min -16
_diffrn_reflns_limit_l_max 25
_diffrn_reflns_limit_l_min -25
_diffrn_reflns_number 61210
_diffrn_reflns_theta_full 25.242
_diffrn_reflns_theta_max 25.705
_diffrn_reflns_theta_min 2.979
_diffrn_source_current 30.0
_diffrn_source_power 1.5
_diffrn_source_voltage 50.0
_diffrn_standards_number 0
_exptl_absorpt_coefficient_mu 0.084
_exptl_absorpt_correction_T_max 0.7453
_exptl_absorpt_correction_T_min 0.7178
_exptl_absorpt_correction_type multi-scan
_exptl_absorpt_process_details
;
(SADABS; Bruker, 2021)
;
_exptl_crystal_colour colourless
_exptl_crystal_density_diffrn 1.194
_exptl_crystal_description block
_exptl_crystal_F_000 880
_exptl_crystal_size_max 0.22
_exptl_crystal_size_mid 0.21
_exptl_crystal_size_min 0.20
_refine_diff_density_max 0.463
_refine_diff_density_min -0.393
_refine_ls_extinction_coef 0.0049(16)
_refine_ls_extinction_expression Fc^*^=kFc[1+0.001xFc^2^\l^3^/sin(2\q)]^-1/4^
_refine_ls_extinction_method
;
SHELXL2018 (Sheldrick, 2015b)
;
_refine_ls_goodness_of_fit_ref 1.034
_refine_ls_hydrogen_treatment mixed
_refine_ls_matrix_type full
_refine_ls_number_parameters 279
_refine_ls_number_reflns 4304
_refine_ls_number_restraints 3
_refine_ls_restrained_S_all 1.034
_refine_ls_R_factor_all 0.0616
_refine_ls_R_factor_gt 0.0498
_refine_ls_shift/su_max 0.000
_refine_ls_shift/su_mean 0.000
_refine_ls_structure_factor_coef Fsqd
_refine_ls_weighting_details 'w=1/[\s^2^(Fo^2^)+(0.0677P)^2^+1.0658P] where P=(Fo^2^+2Fc^2^)/3'
_refine_ls_weighting_scheme calc
_refine_ls_wR_factor_gt 0.1318
_refine_ls_wR_factor_ref 0.1433
_reflns_number_gt 3531
_reflns_number_total 4304
_reflns_threshold_expression 'I > 2\s(I)'
_cod_data_source_file zn2023sup1.cif
_cod_data_source_block I
_cod_database_code 2244174
_shelx_space_group_comment
;
The symmetry employed for this shelxl refinement is uniquely defined
by the following loop, which should always be used as a source of
symmetry information in preference to the above space-group names.
They are only intended as comments.
;
_shelx_estimated_absorpt_t_min 0.982
_shelx_estimated_absorpt_t_max 0.983

loop_
_space_group_symop_operation_xyz
'x, y, z'
'-x, y+1/2, -z+1/2'
'-x, -y, -z'
'x, -y-1/2, z-1/2'

loop_
_atom_site_type_symbol
_atom_site_label
_atom_site_fract_x
_atom_site_fract_y
_atom_site_fract_z
_atom_site_U_iso_or_equiv
_atom_site_adp_type
_atom_site_calc_flag
_atom_site_occupancy
_atom_site_disorder_assembly
_atom_site_disorder_group
O O1 0.17552(17) 0.35382(9) 0.29846(5) 0.0421(3) Uani d 1 . .
O O2 0.2385(2) 0.51443(11) 0.28621(6) 0.0675(5) Uani d 1 . .
O O3 0.3521(2) 0.72404(12) 0.48361(7) 0.0730(5) Uani d 1 . .
O O4 0.2931(2) 0.66404(11) 0.57648(6) 0.0621(4) Uani d 1 . .
N N1 0.4481(2) 0.26115(12) 0.11776(7) 0.0454(4) Uani d 1 . .
N N2 0.61740(18) 0.15461(10) 0.37628(6) 0.0362(3) Uani d 1 . .
C C1 0.5573(2) 0.25778(14) 0.16893(9) 0.0446(4) Uani d 1 . .
H H1A 0.669647 0.238884 0.167694 0.053 Uiso calc 1 . .
C C2 0.2940(2) 0.29148(13) 0.13645(8) 0.0386(4) Uani d 1 . .
C C3 0.1426(3) 0.30411(15) 0.10225(8) 0.0481(5) Uani d 1 . .
H H3 0.134321 0.291932 0.059041 0.058 Uiso calc 1 . .
C C4 0.0058(3) 0.33510(17) 0.13421(9) 0.0539(5) Uani d 1 . .
H H4 -0.096839 0.343720 0.112189 0.065 Uiso calc 1 . .
C C5 0.0169(2) 0.35412(15) 0.19936(9) 0.0489(5) Uani d 1 . .
H H5 -0.077222 0.375904 0.219944 0.059 Uiso calc 1 . .
C C6 0.1662(2) 0.34057(12) 0.23242(8) 0.0375(4) Uani d 1 . .
C C7 0.3099(2) 0.30850(12) 0.20252(7) 0.0348(4) Uani d 1 . .
C C8 0.4801(2) 0.28580(12) 0.22217(8) 0.0381(4) Uani d 1 . .
C C9 0.5583(2) 0.27857(13) 0.28772(8) 0.0410(4) Uani d 1 . .
H H9A 0.501378 0.323224 0.315755 0.049 Uiso calc 1 . .
H H9B 0.675960 0.297597 0.287599 0.049 Uiso calc 1 . .
C C10 0.5426(2) 0.17173(13) 0.31047(8) 0.0387(4) Uani d 1 . .
H H10A 0.424472 0.153645 0.309562 0.046 Uiso calc 1 . .
H H10B 0.598183 0.128085 0.281434 0.046 Uiso calc 1 . .
C C11 0.4906(2) 0.10852(14) 0.41929(9) 0.0452(4) Uani d 1 . .
H H11 0.547211 0.100130 0.460941 0.054 Uiso calc 1 . .
C C13 0.3444(3) 0.17846(17) 0.42725(11) 0.0581(5) Uani d 1 . .
H H13A 0.385521 0.241480 0.442784 0.087 Uiso calc 1 . .
H H13B 0.269327 0.150484 0.456783 0.087 Uiso calc 1 . .
H H13C 0.285274 0.187901 0.387253 0.087 Uiso calc 1 . .
C C12 0.4347(4) 0.00616(17) 0.39679(13) 0.0723(7) Uani d 1 . .
H H12A 0.530499 -0.037275 0.396077 0.108 Uiso calc 1 . .
H H12B 0.383512 0.011193 0.355068 0.108 Uiso calc 1 . .
H H12C 0.354637 -0.020317 0.424972 0.108 Uiso calc 1 . .
C C14 0.7823(2) 0.09675(15) 0.37460(9) 0.0471(5) Uani d 1 . .
H H14 0.759363 0.032539 0.353974 0.057 Uiso calc 1 . .
C C15 0.8546(3) 0.0769(2) 0.44071(11) 0.0712(7) Uani d 1 . .
H H15A 0.783385 0.030922 0.461678 0.107 Uiso calc 1 . .
H H15B 0.861037 0.138280 0.463944 0.107 Uiso calc 1 . .
H H15C 0.965311 0.048954 0.438396 0.107 Uiso calc 1 . .
C C16 0.9078(3) 0.15321(19) 0.33620(12) 0.0632(6) Uani d 1 . .
H H16A 0.862701 0.161671 0.293803 0.095 Uiso calc 1 . .
H H16B 1.011172 0.116333 0.335554 0.095 Uiso calc 1 . .
H H16C 0.929013 0.217350 0.354941 0.095 Uiso calc 1 . .
C C17 0.2114(2) 0.44694(13) 0.32012(8) 0.0409(4) Uani d 1 . .
C C18 0.2177(3) 0.44943(14) 0.39084(8) 0.0483(5) Uani d 1 . .
H H18A 0.306025 0.404959 0.406611 0.058 Uiso calc 1 . .
H H18B 0.111785 0.424768 0.405632 0.058 Uiso calc 1 . .
C C19 0.2497(3) 0.55192(15) 0.41772(9) 0.0522(5) Uani d 1 . .
H H19A 0.162315 0.596552 0.401363 0.063 Uiso calc 1 . .
H H19B 0.356367 0.576115 0.403349 0.063 Uiso calc 1 . .
C C20 0.2538(3) 0.55546(15) 0.48899(9) 0.0536(5) Uani d 1 . .
H H20A 0.332027 0.505235 0.505171 0.064 Uiso calc 1 . .
H H20B 0.143059 0.538020 0.502980 0.064 Uiso calc 1 . .
C C21 0.3041(3) 0.65529(15) 0.51767(9) 0.0474(5) Uani d 1 . .
O O5 0.1577(3) 0.53742(16) 0.66260(11) 0.0928(6) Uani d 1 . .
H H5A 0.224(4) 0.563(2) 0.6271(11) 0.111 Uiso d 1 . .
C C22 0.2529(6) 0.4611(3) 0.6828(2) 0.1272(15) Uani d 1 . .
H H22A 0.184260 0.413329 0.703499 0.191 Uiso calc 1 . .
H H22B 0.339437 0.484832 0.712036 0.191 Uiso calc 1 . .
H H22C 0.303585 0.430125 0.647521 0.191 Uiso calc 1 . .
H H2 0.644(2) 0.2153(9) 0.3923(9) 0.045(5) Uiso d 1 . .
H H1 0.475(3) 0.2488(16) 0.0796(6) 0.057(6) Uiso d 1 . .

loop_
_atom_site_aniso_label
_atom_site_aniso_U_11
_atom_site_aniso_U_22
_atom_site_aniso_U_33
_atom_site_aniso_U_12
_atom_site_aniso_U_13
_atom_site_aniso_U_23
O1 0.0613(8) 0.0378(6) 0.0278(6) -0.0046(6) 0.0104(5) -0.0059(5)
O2 0.1172(14) 0.0483(8) 0.0375(7) -0.0279(9) 0.0073(8) 0.0011(6)
O3 0.1127(14) 0.0647(10) 0.0436(8) -0.0400(9) 0.0275(8) -0.0135(7)
O4 0.1033(12) 0.0526(8) 0.0311(7) -0.0267(8) 0.0110(7) -0.0100(6)
N1 0.0607(10) 0.0477(9) 0.0289(7) 0.0035(7) 0.0133(7) -0.0045(6)
N2 0.0427(8) 0.0336(7) 0.0321(7) -0.0030(6) -0.0009(6) -0.0024(6)
C1 0.0484(10) 0.0436(10) 0.0421(10) 0.0040(8) 0.0068(8) -0.0017(8)
C2 0.0537(10) 0.0338(8) 0.0286(8) -0.0027(7) 0.0058(7) -0.0025(6)
C3 0.0624(12) 0.0538(11) 0.0278(8) -0.0041(9) -0.0028(8) -0.0026(8)
C4 0.0502(11) 0.0655(13) 0.0452(11) -0.0023(10) -0.0074(9) 0.0017(9)
C5 0.0455(10) 0.0558(11) 0.0460(11) 0.0010(9) 0.0075(8) -0.0030(9)
C6 0.0500(10) 0.0347(8) 0.0283(8) -0.0044(7) 0.0073(7) -0.0033(6)
C7 0.0476(9) 0.0301(8) 0.0266(8) -0.0030(7) 0.0026(7) -0.0017(6)
C8 0.0480(10) 0.0333(8) 0.0331(8) -0.0006(7) 0.0028(7) -0.0002(7)
C9 0.0477(10) 0.0379(9) 0.0370(9) -0.0015(7) -0.0027(7) -0.0032(7)
C10 0.0440(9) 0.0398(9) 0.0318(8) -0.0042(7) -0.0027(7) -0.0033(7)
C11 0.0531(11) 0.0423(10) 0.0404(9) -0.0060(8) 0.0054(8) 0.0046(8)
C13 0.0523(12) 0.0638(13) 0.0592(13) -0.0052(10) 0.0121(10) -0.0035(10)
C12 0.0905(18) 0.0434(12) 0.0845(17) -0.0185(12) 0.0207(14) 0.0013(11)
C14 0.0463(10) 0.0472(10) 0.0475(10) 0.0064(8) -0.0030(8) -0.0041(8)
C15 0.0655(15) 0.0859(17) 0.0609(14) 0.0185(13) -0.0131(11) 0.0064(12)
C16 0.0448(11) 0.0772(16) 0.0678(14) 0.0022(10) 0.0058(10) -0.0027(12)
C17 0.0503(10) 0.0382(9) 0.0349(9) -0.0052(8) 0.0075(7) -0.0045(7)
C18 0.0719(13) 0.0414(10) 0.0319(9) -0.0056(9) 0.0054(8) -0.0059(7)
C19 0.0747(14) 0.0454(11) 0.0367(10) -0.0082(9) 0.0036(9) -0.0102(8)
C20 0.0731(14) 0.0505(11) 0.0380(10) -0.0169(10) 0.0104(9) -0.0105(8)
C21 0.0573(11) 0.0509(11) 0.0349(9) -0.0159(9) 0.0107(8) -0.0100(8)
O5 0.0849(13) 0.0864(14) 0.1090(16) 0.0042(11) 0.0245(11) 0.0304(12)
C22 0.152(4) 0.073(2) 0.159(4) 0.045(2) 0.036(3) 0.038(2)

loop_
_atom_type_symbol
_atom_type_description
_atom_type_scat_dispersion_real
_atom_type_scat_dispersion_imag
_atom_type_scat_source
C C 0.0033 0.0016 'International Tables Vol C Tables 4.2.6.8 and 6.1.1.4'
H H 0.0000 0.0000 'International Tables Vol C Tables 4.2.6.8 and 6.1.1.4'
N N 0.0061 0.0033 'International Tables Vol C Tables 4.2.6.8 and 6.1.1.4'
O O 0.0106 0.0060 'International Tables Vol C Tables 4.2.6.8 and 6.1.1.4'

loop_
_geom_angle_atom_site_label_1
_geom_angle_atom_site_label_2
_geom_angle_atom_site_label_3
_geom_angle_site_symmetry_1
_geom_angle_site_symmetry_3
_geom_angle
_geom_angle_publ_flag
C17 O1 C6 . . 116.95(13) ?
C1 N1 C2 . . 109.15(14) ?
C1 N1 H1 . . 124.4(15) ?
C2 N1 H1 . . 126.4(15) ?
C10 N2 C11 . . 111.80(14) ?
C10 N2 C14 . . 111.11(13) ?
C10 N2 H2 . . 106.6(13) ?
C11 N2 C14 . . 113.58(14) ?
C11 N2 H2 . . 106.8(13) ?
C14 N2 H2 . . 106.4(13) ?
N1 C1 H1A . . 124.6 ?
N1 C1 C8 . . 110.89(17) ?
C8 C1 H1A . . 124.6 ?
N1 C2 C3 . . 130.79(16) ?
N1 C2 C7 . . 106.95(15) ?
C3 C2 C7 . . 122.25(17) ?
C2 C3 H3 . . 121.1 ?
C4 C3 C2 . . 117.88(17) ?
C4 C3 H3 . . 121.1 ?
C3 C4 H4 . . 119.2 ?
C3 C4 C5 . . 121.60(18) ?
C5 C4 H4 . . 119.2 ?
C4 C5 H5 . . 120.1 ?
C6 C5 C4 . . 119.84(18) ?
C6 C5 H5 . . 120.1 ?
C5 C6 O1 . . 120.02(16) ?
C5 C6 C7 . . 121.21(16) ?
C7 C6 O1 . . 118.69(15) ?
C2 C7 C8 . . 107.19(15) ?
C6 C7 C2 . . 117.21(16) ?
C6 C7 C8 . . 135.60(15) ?
C1 C8 C7 . . 105.81(15) ?
C1 C8 C9 . . 124.48(17) ?
C7 C8 C9 . . 129.19(15) ?
C8 C9 H9A . . 110.0 ?
C8 C9 H9B . . 110.0 ?
C8 C9 C10 . . 108.57(14) ?
H9A C9 H9B . . 108.4 ?
C10 C9 H9A . . 110.0 ?
C10 C9 H9B . . 110.0 ?
N2 C10 C9 . . 113.72(13) ?
N2 C10 H10A . . 108.8 ?
N2 C10 H10B . . 108.8 ?
C9 C10 H10A . . 108.8 ?
C9 C10 H10B . . 108.8 ?
H10A C10 H10B . . 107.7 ?
N2 C11 H11 . . 107.3 ?
C13 C11 N2 . . 110.38(15) ?
C13 C11 H11 . . 107.3 ?
C13 C11 C12 . . 112.46(19) ?
C12 C11 N2 . . 111.93(16) ?
C12 C11 H11 . . 107.3 ?
C11 C13 H13A . . 109.5 ?
C11 C13 H13B . . 109.5 ?
C11 C13 H13C . . 109.5 ?
H13A C13 H13B . . 109.5 ?
H13A C13 H13C . . 109.5 ?
H13B C13 H13C . . 109.5 ?
C11 C12 H12A . . 109.5 ?
C11 C12 H12B . . 109.5 ?
C11 C12 H12C . . 109.5 ?
H12A C12 H12B . . 109.5 ?
H12A C12 H12C . . 109.5 ?
H12B C12 H12C . . 109.5 ?
N2 C14 H14 . . 108.3 ?
C15 C14 N2 . . 111.09(16) ?
C15 C14 H14 . . 108.3 ?
C15 C14 C16 . . 110.61(19) ?
C16 C14 N2 . . 110.14(16) ?
C16 C14 H14 . . 108.3 ?
C14 C15 H15A . . 109.5 ?
C14 C15 H15B . . 109.5 ?
C14 C15 H15C . . 109.5 ?
H15A C15 H15B . . 109.5 ?
H15A C15 H15C . . 109.5 ?
H15B C15 H15C . . 109.5 ?
C14 C16 H16A . . 109.5 ?
C14 C16 H16B . . 109.5 ?
C14 C16 H16C . . 109.5 ?
H16A C16 H16B . . 109.5 ?
H16A C16 H16C . . 109.5 ?
H16B C16 H16C . . 109.5 ?
O1 C17 C18 . . 110.89(14) ?
O2 C17 O1 . . 122.74(16) ?
O2 C17 C18 . . 126.32(17) ?
C17 C18 H18A . . 108.9 ?
C17 C18 H18B . . 108.9 ?
C17 C18 C19 . . 113.38(16) ?
H18A C18 H18B . . 107.7 ?
C19 C18 H18A . . 108.9 ?
C19 C18 H18B . . 108.9 ?
C18 C19 H19A . . 108.8 ?
C18 C19 H19B . . 108.8 ?
C18 C19 C20 . . 113.78(16) ?
H19A C19 H19B . . 107.7 ?
C20 C19 H19A . . 108.8 ?
C20 C19 H19B . . 108.8 ?
C19 C20 H20A . . 108.5 ?
C19 C20 H20B . . 108.5 ?
C19 C20 C21 . . 114.98(16) ?
H20A C20 H20B . . 107.5 ?
C21 C20 H20A . . 108.5 ?
C21 C20 H20B . . 108.5 ?
O3 C21 O4 . . 122.88(17) ?
O3 C21 C20 . . 120.35(16) ?
O4 C21 C20 . . 116.77(17) ?
C22 O5 H5A . . 101(2) ?
O5 C22 H22A . . 109.5 ?
O5 C22 H22B . . 109.5 ?
O5 C22 H22C . . 109.5 ?
H22A C22 H22B . . 109.5 ?
H22A C22 H22C . . 109.5 ?
H22B C22 H22C . . 109.5 ?

loop_
_geom_bond_atom_site_label_1
_geom_bond_atom_site_label_2
_geom_bond_site_symmetry_2
_geom_bond_distance
_geom_bond_publ_flag
O1 C6 . 1.4100(19) ?
O1 C17 . 1.358(2) ?
O2 C17 . 1.182(2) ?
O3 C21 . 1.242(2) ?
O4 C21 . 1.259(2) ?
N1 C1 . 1.361(2) ?
N1 C2 . 1.366(2) ?
N1 H1 . 0.862(9) ?
N2 C10 . 1.510(2) ?
N2 C11 . 1.520(2) ?
N2 C14 . 1.526(2) ?
N2 H2 . 0.903(9) ?
C1 H1A . 0.9300 ?
C1 C8 . 1.361(2) ?
C2 C3 . 1.389(3) ?
C2 C7 . 1.420(2) ?
C3 H3 . 0.9300 ?
C3 C4 . 1.371(3) ?
C4 H4 . 0.9300 ?
C4 C5 . 1.404(3) ?
C5 H5 . 0.9300 ?
C5 C6 . 1.364(3) ?
C6 C7 . 1.399(2) ?
C7 C8 . 1.431(3) ?
C8 C9 . 1.501(2) ?
C9 H9A . 0.9700 ?
C9 H9B . 0.9700 ?
C9 C10 . 1.520(2) ?
C10 H10A . 0.9700 ?
C10 H10B . 0.9700 ?
C11 H11 . 0.9800 ?
C11 C13 . 1.510(3) ?
C11 C12 . 1.515(3) ?
C13 H13A . 0.9600 ?
C13 H13B . 0.9600 ?
C13 H13C . 0.9600 ?
C12 H12A . 0.9600 ?
C12 H12B . 0.9600 ?
C12 H12C . 0.9600 ?
C14 H14 . 0.9800 ?
C14 C15 . 1.515(3) ?
C14 C16 . 1.518(3) ?
C15 H15A . 0.9600 ?
C15 H15B . 0.9600 ?
C15 H15C . 0.9600 ?
C16 H16A . 0.9600 ?
C16 H16B . 0.9600 ?
C16 H16C . 0.9600 ?
C17 C18 . 1.498(2) ?
C18 H18A . 0.9700 ?
C18 H18B . 0.9700 ?
C18 C19 . 1.506(3) ?
C19 H19A . 0.9700 ?
C19 H19B . 0.9700 ?
C19 C20 . 1.511(3) ?
C20 H20A . 0.9700 ?
C20 H20B . 0.9700 ?
C20 C21 . 1.518(3) ?
O5 H5A . 0.998(10) ?
O5 C22 . 1.334(4) ?
C22 H22A . 0.9600 ?
C22 H22B . 0.9600 ?
C22 H22C . 0.9600 ?

loop_
_geom_hbond_atom_site_label_D
_geom_hbond_atom_site_label_H
_geom_hbond_atom_site_label_A
_geom_hbond_site_symmetry_A
_geom_hbond_distance_DH
_geom_hbond_distance_HA
_geom_hbond_distance_DA
_geom_hbond_angle_DHA
_geom_hbond_publ_flag
O5 H5A O4 . 0.998(10) 1.831(18) 2.748(2) 151(3) yes
N2 H2 O4 3_666 0.903(9) 1.813(10) 2.7154(19) 177.2(19) yes
N1 H1 O3 2_645 0.862(9) 1.988(14) 2.773(2) 151(2) yes

loop_
_geom_torsion_atom_site_label_1
_geom_torsion_atom_site_label_2
_geom_torsion_atom_site_label_3
_geom_torsion_atom_site_label_4
_geom_torsion_site_symmetry_1
_geom_torsion_site_symmetry_2
_geom_torsion_site_symmetry_3
_geom_torsion_site_symmetry_4
_geom_torsion
_geom_torsion_publ_flag
O1 C6 C7 C2 . . . . 177.15(14) ?
O1 C6 C7 C8 . . . . -2.1(3) ?
O1 C17 C18 C19 . . . . -177.50(17) ?
O2 C17 C18 C19 . . . . 4.8(3) ?
N1 C1 C8 C7 . . . . -0.1(2) ?
N1 C1 C8 C9 . . . . 172.23(16) ?
N1 C2 C3 C4 . . . . 179.42(19) ?
N1 C2 C7 C6 . . . . 179.94(15) ?
N1 C2 C7 C8 . . . . -0.61(19) ?
C1 N1 C2 C3 . . . . -178.34(19) ?
C1 N1 C2 C7 . . . . 0.5(2) ?
C1 C8 C9 C10 . . . . -80.3(2) ?
C2 N1 C1 C8 . . . . -0.3(2) ?
C2 C3 C4 C5 . . . . 0.3(3) ?
C2 C7 C8 C1 . . . . 0.45(19) ?
C2 C7 C8 C9 . . . . -171.42(16) ?
C3 C2 C7 C6 . . . . -1.1(2) ?
C3 C2 C7 C8 . . . . 178.39(16) ?
C3 C4 C5 C6 . . . . -0.8(3) ?
C4 C5 C6 O1 . . . . -176.20(17) ?
C4 C5 C6 C7 . . . . 0.4(3) ?
C5 C6 C7 C2 . . . . 0.5(2) ?
C5 C6 C7 C8 . . . . -178.76(19) ?
C6 O1 C17 O2 . . . . -2.0(3) ?
C6 O1 C17 C18 . . . . -179.77(15) ?
C6 C7 C8 C1 . . . . 179.74(19) ?
C6 C7 C8 C9 . . . . 7.9(3) ?
C7 C2 C3 C4 . . . . 0.7(3) ?
C7 C8 C9 C10 . . . . 90.2(2) ?
C8 C9 C10 N2 . . . . 179.92(14) ?
C10 N2 C11 C13 . . . . -63.01(19) ?
C10 N2 C11 C12 . . . . 63.1(2) ?
C10 N2 C14 C15 . . . . -178.31(17) ?
C10 N2 C14 C16 . . . . 58.79(19) ?
C11 N2 C10 C9 . . . . 125.26(16) ?
C11 N2 C14 C15 . . . . -51.2(2) ?
C11 N2 C14 C16 . . . . -174.13(16) ?
C14 N2 C10 C9 . . . . -106.70(17) ?
C14 N2 C11 C13 . . . . 170.27(16) ?
C14 N2 C11 C12 . . . . -63.6(2) ?
C17 O1 C6 C5 . . . . -89.2(2) ?
C17 O1 C6 C7 . . . . 94.06(19) ?
C17 C18 C19 C20 . . . . 179.16(18) ?
C18 C19 C20 C21 . . . . 173.75(19) ?
C19 C20 C21 O3 . . . . -6.2(3) ?
C19 C20 C21 O4 . . . . 173.2(2) ?

_cod_database_fobs_code 2244174
